data_2217388
loop_
_publ_author_name
'Zhi, Sanjun'
'Li, Tengfei'
'An, Guanghui'
'Pan, Yi'

_publ_section_title
;
 <i>N</i>-(2-Chloro-2-nitro-1-phenylpropyl)-4-methylbenzenesulfonamide
;
_journal_coeditor_code AT2518
_journal_issue 2
_journal_name_full 'Acta Crystallographica Section E'
_journal_page_first o357
_journal_page_last o357
_journal_paper_doi 10.1107/S1600536807067712
_journal_volume 64
_journal_year 2008
_chemical_formula_iupac 'C16 H17 Cl N2 O4 S'
_chemical_formula_moiety 'C16 H17 Cl N2 O4 S'
_chemical_formula_sum 'C16 H17 Cl N2 O4 S'
_chemical_formula_weight 368.83
_chemical_melting_point 423.2
_chemical_name_systematic
;
<i>N</i>-(2-Chloro-2-nitro-1-phenylpropyl)-4-methylbenzenesulfonamide
;
_space_group_IT_number 61
_symmetry_cell_setting orthorhombic
_symmetry_space_group_name_Hall '-P 2ac 2ab'
_symmetry_space_group_name_H-M 'P b c a'
_atom_sites_solution_hydrogens geom
_atom_sites_solution_primary direct
_atom_sites_solution_secondary difmap
_audit_creation_method SHELXL97
_cell_angle_alpha 90.00
_cell_angle_beta 90.00
_cell_angle_gamma 90.00
_cell_formula_units_Z 8
_cell_length_a 7.8254(8)
_cell_length_b 19.610(2)
_cell_length_c 22.533(3)
_cell_measurement_reflns_used 7468
_cell_measurement_temperature 291(2)
_cell_measurement_theta_max 27.93
_cell_measurement_theta_min 2.26
_cell_volume 3457.8(7)
_computing_cell_refinement 'SMART (Bruker, 2000)'
_computing_data_collection 'SMART (Bruker, 2000)'
_computing_data_reduction 'SAINT (Bruker, 2000)'
_computing_molecular_graphics 'SHELXTL (Bruker, 2000)'
_computing_publication_material 'SHELXTL (Bruker, 2000) and PLATON (Spek, 2003)'
_computing_structure_refinement 'SHELXTL (Bruker, 2000)'
_computing_structure_solution 'SHELXTL (Bruker, 2000)'
_diffrn_ambient_temperature 291(2)
_diffrn_measured_fraction_theta_full 1.000
_diffrn_measured_fraction_theta_max 1.000
_diffrn_measurement_device_type 'Bruker SMART APEX CCD area-detector'
_diffrn_measurement_method '\f and \w'
_diffrn_radiation_monochromator graphite
_diffrn_radiation_source 'sealed tube'
_diffrn_radiation_type MoK\a
_diffrn_radiation_wavelength 0.71073
_diffrn_reflns_av_R_equivalents 0.0702
_diffrn_reflns_av_sigmaI/netI 0.0651
_diffrn_reflns_limit_h_max 8
_diffrn_reflns_limit_h_min -9
_diffrn_reflns_limit_k_max 24
_diffrn_reflns_limit_k_min -24
_diffrn_reflns_limit_l_max 27
_diffrn_reflns_limit_l_min -16
_diffrn_reflns_number 17527
_diffrn_reflns_theta_full 26.00
_diffrn_reflns_theta_max 26.00
_diffrn_reflns_theta_min 2.08
_exptl_absorpt_coefficient_mu 0.364
_exptl_absorpt_correction_T_max 0.921
_exptl_absorpt_correction_T_min 0.901
_exptl_absorpt_correction_type multi-scan
_exptl_absorpt_process_details '(SADABS; Bruker, 2000)'
_exptl_crystal_colour colourless
_exptl_crystal_density_diffrn 1.417
_exptl_crystal_density_method 'not measured'
_exptl_crystal_description block
_exptl_crystal_F_000 1536
_exptl_crystal_size_max 0.30
_exptl_crystal_size_mid 0.26
_exptl_crystal_size_min 0.24
_refine_diff_density_max 0.276
_refine_diff_density_min -0.262
_refine_ls_extinction_method none
_refine_ls_goodness_of_fit_ref 1.012
_refine_ls_hydrogen_treatment mixed
_refine_ls_matrix_type full
_refine_ls_number_parameters 222
_refine_ls_number_reflns 3396
_refine_ls_number_restraints 0
_refine_ls_restrained_S_all 1.012
_refine_ls_R_factor_all 0.0782
_refine_ls_R_factor_gt 0.0563
_refine_ls_shift/su_max 0.000
_refine_ls_shift/su_mean 0.000
_refine_ls_structure_factor_coef Fsqd
_refine_ls_weighting_details 'calc w=1/[\s^2^(Fo^2^)+(0.06P)^2^+0.58P] where P=(Fo^2^+2Fc^2^)/3'
_refine_ls_weighting_scheme calc
_refine_ls_wR_factor_gt 0.1203
_refine_ls_wR_factor_ref 0.1251
_reflns_number_gt 2467
_reflns_number_total 3396
_reflns_threshold_expression I>2\s(I)
_cod_data_source_file at2518.cif
_cod_data_source_block I
_cod_database_code 2217388
_cod_database_fobs_code 2217388

loop_
_symmetry_equiv_pos_as_xyz
'x, y, z'
'-x+1/2, -y, z+1/2'
'-x, y+1/2, -z+1/2'
'x+1/2, -y+1/2, -z'
'-x, -y, -z'
'x-1/2, y, -z-1/2'
'x, -y-1/2, z-1/2'
'-x-1/2, y-1/2, z'

loop_
_atom_site_type_symbol
_atom_site_label
_atom_site_fract_x
_atom_site_fract_y
_atom_site_fract_z
_atom_site_U_iso_or_equiv
_atom_site_adp_type
_atom_site_calc_flag
_atom_site_refinement_flags
_atom_site_occupancy
C C1 0.7916(4) 0.10320(17) 0.61740(13) 0.0374(7) Uani d . 1
H H1A 0.7709 0.1030 0.6594 0.056 Uiso calc R 1
H H1B 0.8606 0.1420 0.6072 0.056 Uiso calc R 1
H H1C 0.8503 0.0621 0.6064 0.056 Uiso calc R 1
C C2 0.6185(4) 0.10723(16) 0.58376(13) 0.0333(7) Uani d . 1
C C3 0.5059(4) 0.16923(14) 0.59888(13) 0.0292(6) Uani d . 1
H H3 0.3995 0.1645 0.5763 0.035 Uiso calc R 1
C C4 0.5853(3) 0.23727(15) 0.58138(13) 0.0293(6) Uani d . 1
C C5 0.5405(4) 0.26704(17) 0.52790(13) 0.0362(7) Uani d . 1
H H5 0.4651 0.2445 0.5028 0.043 Uiso calc R 1
C C6 0.6055(4) 0.32954(17) 0.51103(14) 0.0415(8) Uani d . 1
H H6 0.5765 0.3484 0.4745 0.050 Uiso calc R 1
C C7 0.7156(4) 0.36407(18) 0.54968(15) 0.0437(8) Uani d . 1
H H7 0.7570 0.4070 0.5396 0.052 Uiso calc R 1
C C8 0.7623(4) 0.33466(18) 0.60226(15) 0.0444(8) Uani d . 1
H H8 0.8381 0.3572 0.6273 0.053 Uiso calc R 1
C C9 0.6972(4) 0.27113(17) 0.61859(14) 0.0414(8) Uani d . 1
H H9 0.7290 0.2516 0.6545 0.050 Uiso calc R 1
C C10 0.3185(3) 0.28495(15) 0.69070(12) 0.0314(6) Uani d . 1
C C11 0.2653(4) 0.32776(18) 0.64579(14) 0.0402(7) Uani d . 1
H H11 0.2085 0.3099 0.6131 0.048 Uiso calc R 1
C C12 0.2959(5) 0.39679(18) 0.64904(15) 0.0465(8) Uani d . 1
H H12 0.2601 0.4252 0.6184 0.056 Uiso calc R 1
C C13 0.3804(4) 0.42454(18) 0.69822(14) 0.0419(8) Uani d . 1
C C14 0.4350(4) 0.38054(17) 0.74268(15) 0.0423(8) Uani d . 1
H H14 0.4939 0.3980 0.7751 0.051 Uiso calc R 1
C C15 0.4037(4) 0.31171(16) 0.73966(13) 0.0349(7) Uani d . 1
H H15 0.4392 0.2831 0.7702 0.042 Uiso calc R 1
C C16 0.4064(4) 0.49975(18) 0.70326(17) 0.0491(9) Uani d . 1
H H16A 0.3241 0.5184 0.7304 0.074 Uiso calc R 1
H H16B 0.3922 0.5204 0.6650 0.074 Uiso calc R 1
H H16C 0.5196 0.5087 0.7177 0.074 Uiso calc R 1
Cl Cl1 0.65350(9) 0.10276(4) 0.50665(3) 0.03580(19) Uani d . 1
N N1 0.5083(4) 0.04372(13) 0.59707(12) 0.0407(6) Uani d . 1
N N2 0.4620(3) 0.16217(13) 0.66251(11) 0.0334(6) Uani d . 1
H H2A 0.547(4) 0.1794(17) 0.6841(15) 0.040 Uiso d . 1
O O1 0.1557(3) 0.18367(12) 0.64347(10) 0.0439(6) Uani d . 1
O O2 0.2635(3) 0.17162(12) 0.74582(9) 0.0432(6) Uani d . 1
O O3 0.3667(3) 0.04155(12) 0.57591(12) 0.0547(7) Uani d . 1
O O4 0.5674(3) -0.00057(13) 0.62846(12) 0.0595(7) Uani d . 1
S S1 0.28433(9) 0.19677(4) 0.68662(3) 0.03081(19) Uani d . 1

loop_
_atom_site_aniso_label
_atom_site_aniso_U_11
_atom_site_aniso_U_22
_atom_site_aniso_U_33
_atom_site_aniso_U_12
_atom_site_aniso_U_13
_atom_site_aniso_U_23
C1 0.0406(16) 0.0483(18) 0.0233(14) 0.0236(14) -0.0020(12) -0.0033(14)
C2 0.0365(16) 0.0373(16) 0.0261(14) 0.0020(13) 0.0056(12) -0.0015(13)
C3 0.0296(15) 0.0309(14) 0.0270(14) -0.0002(12) 0.0055(11) -0.0002(12)
C4 0.0267(14) 0.0322(15) 0.0290(15) -0.0027(11) 0.0033(12) -0.0024(12)
C5 0.0344(15) 0.0448(17) 0.0295(15) -0.0005(14) -0.0042(12) 0.0001(13)
C6 0.056(2) 0.0446(19) 0.0242(16) 0.0022(15) 0.0026(14) 0.0134(14)
C7 0.0534(19) 0.0383(18) 0.0393(19) -0.0083(15) 0.0079(15) 0.0100(15)
C8 0.0513(19) 0.0471(19) 0.0349(18) -0.0214(16) 0.0037(15) 0.0031(15)
C9 0.0496(18) 0.0467(19) 0.0279(15) -0.0154(15) -0.0060(14) 0.0084(14)
C10 0.0265(14) 0.0402(17) 0.0275(15) 0.0008(12) 0.0057(11) 0.0011(12)
C11 0.0452(17) 0.0461(19) 0.0293(16) 0.0124(14) -0.0042(14) 0.0062(14)
C12 0.059(2) 0.0433(19) 0.0368(18) 0.0120(16) -0.0016(16) 0.0137(16)
C13 0.0474(19) 0.0432(18) 0.0350(17) -0.0008(14) 0.0099(14) 0.0068(15)
C14 0.0435(18) 0.0471(19) 0.0363(17) -0.0077(14) -0.0042(14) -0.0025(15)
C15 0.0373(15) 0.0392(16) 0.0281(15) -0.0009(13) -0.0026(12) 0.0021(13)
C16 0.0394(17) 0.050(2) 0.058(2) -0.0181(15) 0.0056(17) 0.0087(18)
Cl1 0.0403(4) 0.0396(4) 0.0275(4) 0.0017(3) 0.0128(3) -0.0108(3)
N1 0.0507(17) 0.0366(15) 0.0347(15) -0.0014(13) 0.0048(13) -0.0007(12)
N2 0.0326(13) 0.0325(14) 0.0351(15) 0.0000(10) 0.0028(11) -0.0005(11)
O1 0.0323(10) 0.0607(15) 0.0387(12) -0.0070(10) -0.0006(10) -0.0059(11)
O2 0.0565(14) 0.0451(13) 0.0281(11) -0.0041(10) 0.0182(11) 0.0042(10)
O3 0.0564(15) 0.0482(14) 0.0597(17) -0.0259(12) 0.0007(13) -0.0081(12)
O4 0.0644(16) 0.0474(15) 0.0667(18) 0.0107(12) 0.0152(14) 0.0303(14)
S1 0.0299(3) 0.0364(4) 0.0261(4) -0.0028(3) 0.0059(3) 0.0004(3)

loop_
_atom_type_symbol
_atom_type_description
_atom_type_scat_dispersion_real
_atom_type_scat_dispersion_imag
_atom_type_scat_source
C C 0.0033 0.0016 'International Tables Vol C Tables 4.2.6.8 and 6.1.1.4'
H H 0.0000 0.0000 'International Tables Vol C Tables 4.2.6.8 and 6.1.1.4'
N N 0.0061 0.0033 'International Tables Vol C Tables 4.2.6.8 and 6.1.1.4'
O O 0.0106 0.0060 'International Tables Vol C Tables 4.2.6.8 and 6.1.1.4'
S S 0.1246 0.1234 'International Tables Vol C Tables 4.2.6.8 and 6.1.1.4'
Cl Cl 0.1484 0.1585 'International Tables Vol C Tables 4.2.6.8 and 6.1.1.4'

loop_
_geom_angle_atom_site_label_1
_geom_angle_atom_site_label_2
_geom_angle_atom_site_label_3
_geom_angle
_geom_angle_publ_flag
C2 C1 H1A 109.5 ?
C2 C1 H1B 109.5 ?
H1A C1 H1B 109.5 ?
C2 C1 H1C 109.5 ?
H1A C1 H1C 109.5 ?
H1B C1 H1C 109.5 ?
C3 C2 N1 105.9(2) ?
C3 C2 C1 115.5(2) ?
N1 C2 C1 110.5(2) ?
C3 C2 Cl1 110.3(2) ?
N1 C2 Cl1 103.78(19) ?
C1 C2 Cl1 110.1(2) ?
N2 C3 C4 115.3(2) ?
N2 C3 C2 105.9(2) no
C4 C3 C2 113.6(2) ?
N2 C3 H3 107.2 ?
C4 C3 H3 107.2 ?
C2 C3 H3 107.2 ?
C9 C4 C5 119.1(3) ?
C9 C4 C3 121.5(3) ?
C5 C4 C3 119.4(3) ?
C6 C5 C4 121.4(3) ?
C6 C5 H5 119.3 ?
C4 C5 H5 119.3 ?
C5 C6 C7 119.0(3) ?
C5 C6 H6 120.5 ?
C7 C6 H6 120.5 ?
C8 C7 C6 120.0(3) ?
C8 C7 H7 120.0 ?
C6 C7 H7 120.0 ?
C7 C8 C9 120.5(3) ?
C7 C8 H8 119.8 ?
C9 C8 H8 119.8 ?
C4 C9 C8 120.0(3) ?
C4 C9 H9 120.0 ?
C8 C9 H9 120.0 ?
C11 C10 C15 119.8(3) ?
C11 C10 S1 121.1(2) ?
C15 C10 S1 119.1(2) ?
C12 C11 C10 120.5(3) ?
C12 C11 H11 119.8 ?
C10 C11 H11 119.8 ?
C11 C12 C13 120.4(3) ?
C11 C12 H12 119.8 ?
C13 C12 H12 119.8 ?
C14 C13 C12 118.3(3) ?
C14 C13 C16 121.1(3) ?
C12 C13 C16 120.6(3) ?
C15 C14 C13 121.3(3) ?
C15 C14 H14 119.3 ?
C13 C14 H14 119.3 ?
C14 C15 C10 119.7(3) ?
C14 C15 H15 120.2 ?
C10 C15 H15 120.2 ?
C13 C16 H16A 109.5 ?
C13 C16 H16B 109.5 ?
H16A C16 H16B 109.5 ?
C13 C16 H16C 109.5 ?
H16A C16 H16C 109.5 ?
H16B C16 H16C 109.5 ?
O3 N1 O4 123.8(3) no
O3 N1 C2 117.7(3) ?
O4 N1 C2 118.6(3) ?
C3 N2 S1 118.6(2) ?
C3 N2 H2A 109(2) ?
S1 N2 H2A 107(2) ?
O1 S1 O2 119.59(14) no
O1 S1 N2 107.37(14) ?
O2 S1 N2 105.25(14) ?
O1 S1 C10 108.79(14) ?
O2 S1 C10 107.97(14) no
N2 S1 C10 107.24(13) ?

loop_
_geom_bond_atom_site_label_1
_geom_bond_atom_site_label_2
_geom_bond_distance
_geom_bond_publ_flag
C1 C2 1.555(4) ?
C1 H1A 0.9600 ?
C1 H1B 0.9600 ?
C1 H1C 0.9600 ?
C2 C3 1.539(4) ?
C2 N1 1.544(4) no
C2 Cl1 1.761(3) no
C3 N2 1.481(4) no
C3 C4 1.524(4) ?
C3 H3 0.9800 ?
C4 C9 1.382(4) ?
C4 C5 1.384(4) ?
C5 C6 1.380(4) ?
C5 H5 0.9300 ?
C6 C7 1.400(5) ?
C6 H6 0.9300 ?
C7 C8 1.367(5) ?
C7 H7 0.9300 ?
C8 C9 1.395(4) ?
C8 H8 0.9300 ?
C9 H9 0.9300 ?
C10 C11 1.379(4) ?
C10 C15 1.392(4) ?
C10 S1 1.752(3) ?
C11 C12 1.377(5) ?
C11 H11 0.9300 ?
C12 C13 1.400(5) ?
C12 H12 0.9300 ?
C13 C14 1.390(5) ?
C13 C16 1.493(5) ?
C14 C15 1.373(4) ?
C14 H14 0.9300 ?
C15 H15 0.9300 ?
C16 H16A 0.9600 ?
C16 H16B 0.9600 ?
C16 H16C 0.9600 ?
N1 O3 1.207(3) ?
N1 O4 1.212(3) ?
N2 S1 1.639(3) no
N2 H2A 0.89(3) ?
O1 S1 1.423(2) ?
O2 S1 1.432(2) ?

loop_
_geom_hbond_atom_site_label_D
_geom_hbond_atom_site_label_H
_geom_hbond_atom_site_label_A
_geom_hbond_site_symmetry_A
_geom_hbond_distance_DH
_geom_hbond_distance_HA
_geom_hbond_distance_DA
_geom_hbond_angle_DHA
_geom_hbond_publ_flag
C3 H3 O1 . 0.98 2.46 2.933(4) 109 yes
C3 H3 O3 . 0.98 2.42 2.779(4) 101 yes
C1 H1A O2 6_657 0.96 2.52 3.369(4) 147 yes
C1 H1B O1 1_655 0.96 2.58 3.310(4) 133 yes
N2 H2A O2 6_657 0.89(2) 2.32(3) 3.141(3) 153 yes

loop_
_geom_torsion_atom_site_label_1
_geom_torsion_atom_site_label_2
_geom_torsion_atom_site_label_3
_geom_torsion_atom_site_label_4
_geom_torsion
N1 C2 C3 N2 59.6(3)
C1 C2 C3 N2 -63.2(3)
Cl1 C2 C3 N2 171.28(19)
N1 C2 C3 C4 -172.9(2)
C1 C2 C3 C4 64.4(3)
Cl1 C2 C3 C4 -61.2(3)
N2 C3 C4 C9 36.7(4)
C2 C3 C4 C9 -85.7(3)
N2 C3 C4 C5 -141.2(3)
C2 C3 C4 C5 96.3(3)
C9 C4 C5 C6 0.2(5)
C3 C4 C5 C6 178.1(3)
C4 C5 C6 C7 -1.6(5)
C5 C6 C7 C8 2.4(5)
C6 C7 C8 C9 -1.8(5)
C5 C4 C9 C8 0.5(5)
C3 C4 C9 C8 -177.4(3)
C7 C8 C9 C4 0.4(5)
C15 C10 C11 C12 0.0(5)
S1 C10 C11 C12 -178.8(3)
C10 C11 C12 C13 -0.4(5)
C11 C12 C13 C14 1.2(5)
C11 C12 C13 C16 -177.1(3)
C12 C13 C14 C15 -1.7(5)
C16 C13 C14 C15 176.7(3)
C13 C14 C15 C10 1.2(5)
C11 C10 C15 C14 -0.4(4)
S1 C10 C15 C14 178.4(2)
C3 C2 N1 O3 50.9(3)
C1 C2 N1 O3 176.7(3)
Cl1 C2 N1 O3 -65.3(3)
C3 C2 N1 O4 -128.4(3)
C1 C2 N1 O4 -2.5(4)
Cl1 C2 N1 O4 115.5(3)
C4 C3 N2 S1 80.2(3)
C2 C3 N2 S1 -153.3(2)
C3 N2 S1 O1 41.9(3)
C3 N2 S1 O2 170.3(2)
C3 N2 S1 C10 -74.9(2)
C11 C10 S1 O1 -18.0(3)
C15 C10 S1 O1 163.2(2)
C11 C10 S1 O2 -149.2(2)
C15 C10 S1 O2 32.0(3)
C11 C10 S1 N2 97.8(3)
C15 C10 S1 N2 -80.9(2)
